data_7234143
loop_
_publ_author_name
'Qiu-Lei Xu'
'Xiao Liang'
'Song Zhang'
'Yi-Ming Jing'
'Xuan Liu'
'Guang-Zhao Lu'
'You-Xuan Zheng'
'Jing-Lin Zuo'

_publ_section_title
;
 Efficient OLEDs with low efficiency roll-off using iridium complexes
 possessing good electron mobility
;
_journal_name_full 'Journal of Materials Chemistry C'
_journal_page_first 3694
_journal_page_last 3701
_journal_paper_doi 10.1039/C5TC00073D
_journal_volume 3
_journal_year 2015
_chemical_formula_sum 'C12 H6 F6 N2'
_chemical_formula_weight 292.19
_space_group_IT_number 11
_space_group_name_Hall '-P 2yb'
_space_group_name_H-M_alt 'P 1 21/m 1'
_symmetry_cell_setting monoclinic
_symmetry_space_group_name_H-M 'P 1 21/m 1'
_atom_sites_solution_hydrogens geom
_atom_sites_solution_primary direct
_atom_sites_solution_secondary difmap
_cell_angle_alpha 90.00
_cell_angle_beta 104.839(3)
_cell_angle_gamma 90.00
_cell_formula_units_Z 2
_cell_length_a 5.0632(16)
_cell_length_b 15.0923(17)
_cell_length_c 8.2579(12)
_cell_measurement_temperature 291(2)
_cell_volume 610.0(2)
_computing_cell_refinement 'Bruker SMART'
_computing_data_collection 'Bruker SMART'
_computing_data_reduction 'Bruker SAINT'
_computing_molecular_graphics 'Bruker SHELXTL'
_computing_publication_material 'Bruker SHELXTL'
_computing_structure_refinement 'SHELXL-97 (Sheldrick, 2008)'
_computing_structure_solution 'SHELXS-97 (Sheldrick, 2008)'
_diffrn_ambient_temperature 291(2)
_diffrn_measured_fraction_theta_full 0.972
_diffrn_measured_fraction_theta_max 0.972
_diffrn_measurement_device_type 'CCD area detector'
_diffrn_measurement_method 'phi and omega scans'
_diffrn_radiation_monochromator graphite
_diffrn_radiation_source 'fine-focus sealed tube'
_diffrn_radiation_type MoK\a
_diffrn_radiation_wavelength 0.71073
_diffrn_reflns_av_R_equivalents 0.0414
_diffrn_reflns_av_sigmaI/netI 0.0700
_diffrn_reflns_limit_h_max 6
_diffrn_reflns_limit_h_min -5
_diffrn_reflns_limit_k_max 19
_diffrn_reflns_limit_k_min -19
_diffrn_reflns_limit_l_max 10
_diffrn_reflns_limit_l_min -9
_diffrn_reflns_number 4090
_diffrn_reflns_theta_full 27.97
_diffrn_reflns_theta_max 27.97
_diffrn_reflns_theta_min 2.55
_exptl_absorpt_coefficient_mu 0.161
_exptl_absorpt_correction_T_max 0.984
_exptl_absorpt_correction_T_min 0.981
_exptl_absorpt_correction_type multi-scan
_exptl_crystal_colour colourless
_exptl_crystal_density_diffrn 1.591
_exptl_crystal_density_method 'not measured'
_exptl_crystal_description block
_exptl_crystal_F_000 292
_exptl_crystal_size_max 0.2
_exptl_crystal_size_mid 0.1
_exptl_crystal_size_min 0.1
_refine_diff_density_max 0.184
_refine_diff_density_min -0.174
_refine_diff_density_rms 0.063
_refine_ls_extinction_method none
_refine_ls_goodness_of_fit_ref 1.049
_refine_ls_hydrogen_treatment mixed
_refine_ls_matrix_type full
_refine_ls_number_parameters 125
_refine_ls_number_reflns 1481
_refine_ls_number_restraints 0
_refine_ls_restrained_S_all 1.049
_refine_ls_R_factor_all 0.0711
_refine_ls_R_factor_gt 0.0468
_refine_ls_shift/su_max 0.000
_refine_ls_shift/su_mean 0.000
_refine_ls_structure_factor_coef Fsqd
_refine_ls_weighting_details 'calc w=1/[\s^2^(Fo^2^)+(0.0250P)^2^+0.0000P] where P=(Fo^2^+2Fc^2^)/3'
_refine_ls_weighting_scheme calc
_refine_ls_wR_factor_gt 0.1002
_refine_ls_wR_factor_ref 0.1019
_reflns_number_gt 647
_reflns_number_total 1481
_reflns_threshold_expression >2sigma(I)
_cod_data_source_file J-Mater-Chem-C-2015-3-3694.cif
_cod_data_source_block 20130403d
_cod_depositor_comments
;
The following automatic conversions were performed:

data item '_symmetry_cell_setting' value 'Monoclinic' was changed to
'monoclinic' in accordance with the built-in table derived from the
CIF Core dictionary named 'cif_core.dic' version 2.4.5 last updated
on 2014-11-21.

Automatic conversion script
Id: cif_fix_values 6909 2019-04-08 15:41:33Z antanas 
;
_cod_original_sg_symbol_H-M 'P2(1)/m  '
_cod_database_code 7234143

loop_
_symmetry_equiv_pos_as_xyz
'x, y, z'
'-x, y+1/2, -z'
'-x, -y, -z'
'x, -y-1/2, z'

loop_
_atom_site_label
_atom_site_type_symbol
_atom_site_fract_x
_atom_site_fract_y
_atom_site_fract_z
_atom_site_U_iso_or_equiv
_atom_site_adp_type
_atom_site_occupancy
_atom_site_symmetry_multiplicity
_atom_site_calc_flag
_atom_site_refinement_flags
_atom_site_disorder_assembly
_atom_site_disorder_group
C1 C 0.9713(4) 0.32476(12) 0.3212(2) 0.0555(5) Uani 1 1 d . B .
C2 C 0.8384(4) 0.32881(12) 0.4427(2) 0.0567(5) Uani 1 1 d . . .
H2 H 0.7918 0.3835 0.4791 0.068 Uiso 1 1 calc R . .
C3 C 0.7694(5) 0.2500 0.5153(3) 0.0575(7) Uani 1 2 d S . .
C4 C 0.6289(6) 0.2500 0.6468(3) 0.0593(7) Uani 1 2 d S . .
C5 C 0.5575(3) 0.32651(12) 0.7074(2) 0.0636(5) Uani 0.50 1 d P A 4
H5 H 0.5983 0.3802 0.6641 0.076 Uiso 0.50 1 calc PR A 4
C6 C 0.4279(4) 0.32565(14) 0.8301(2) 0.0662(6) Uani 1 1 d . . .
H6 H 0.3842 0.3795 0.8715 0.079 Uiso 1 1 calc R A 3
C7 C 0.3577(6) 0.2500 0.8962(3) 0.0668(8) Uani 1 2 d S . .
H7 H 0.2675 0.2500 0.9812 0.080 Uiso 1 2 calc SR . .
C8 C 1.0488(6) 0.40909(15) 0.2439(4) 0.0725(7) Uani 1 1 d . . .
F1 F 1.1943(10) 0.4027(3) 0.1428(7) 0.0882(15) Uani 0.458(5) 1 d P B 1
F2 F 0.8406(7) 0.4533(3) 0.1697(7) 0.0881(15) Uani 0.458(5) 1 d P B 1
F3 F 1.2212(6) 0.45692(17) 0.3708(4) 0.0752(15) Uani 0.458(5) 1 d P B 1
F1' F 0.9420(6) 0.47934(15) 0.2924(5) 0.0729(11) Uani 0.542(5) 1 d P B 2
F2' F 1.3076(7) 0.4118(3) 0.2463(5) 0.0881(14) Uani 0.542(5) 1 d P B 2
F3' F 0.9478(8) 0.4074(2) 0.0766(4) 0.0855(12) Uani 0.542(5) 1 d P B 2
N1 N 1.0413(4) 0.2500 0.2512(3) 0.0564(6) Uani 1 2 d S . .
N2 N 0.5575(3) 0.32651(12) 0.7074(2) 0.0636(5) Uani 0.50 1 d P A 3

loop_
_atom_site_aniso_label
_atom_site_aniso_U_11
_atom_site_aniso_U_22
_atom_site_aniso_U_33
_atom_site_aniso_U_23
_atom_site_aniso_U_13
_atom_site_aniso_U_12
C1 0.0637(12) 0.0372(10) 0.0642(14) 0.0088(9) 0.0138(11) 0.0005(9)
C2 0.0771(13) 0.0403(11) 0.0531(13) -0.0019(9) 0.0174(11) 0.0104(9)
C3 0.0702(18) 0.0431(17) 0.0572(19) 0.000 0.0124(16) 0.000
C4 0.0693(18) 0.0515(17) 0.060(2) 0.000 0.0227(15) 0.000
C5 0.0679(11) 0.0511(11) 0.0730(13) 0.0055(9) 0.0204(11) -0.0024(9)
C6 0.0840(14) 0.0503(13) 0.0635(15) -0.0021(11) 0.0175(13) 0.0155(11)
C7 0.075(2) 0.067(2) 0.061(2) 0.000 0.0209(16) 0.000
C8 0.0795(18) 0.0450(13) 0.102(3) 0.0097(14) 0.0395(18) -0.0009(13)
F1 0.085(4) 0.072(2) 0.111(4) -0.007(3) 0.032(3) -0.013(2)
F2 0.078(2) 0.087(3) 0.099(4) 0.031(3) 0.023(2) 0.019(2)
F3 0.089(3) 0.0532(18) 0.084(2) -0.0019(15) 0.0236(18) -0.0322(16)
F1' 0.090(2) 0.0387(13) 0.090(3) 0.0169(13) 0.023(2) 0.0106(12)
F2' 0.079(2) 0.089(2) 0.097(4) 0.035(3) 0.023(2) 0.0085(18)
F3' 0.090(3) 0.082(2) 0.083(3) 0.0213(16) 0.0178(19) -0.0245(17)
N1 0.0716(15) 0.0457(13) 0.0511(15) 0.000 0.0143(11) 0.000
N2 0.0679(11) 0.0511(11) 0.0730(13) 0.0055(9) 0.0204(11) -0.0024(9)

loop_
_atom_type_symbol
_atom_type_description
_atom_type_scat_dispersion_real
_atom_type_scat_dispersion_imag
_atom_type_scat_source
C C 0.0033 0.0016 'International Tables Vol C Tables 4.2.6.8 and 6.1.1.4'
H H 0.0000 0.0000 'International Tables Vol C Tables 4.2.6.8 and 6.1.1.4'
N N 0.0061 0.0033 'International Tables Vol C Tables 4.2.6.8 and 6.1.1.4'
F F 0.0171 0.0103 'International Tables Vol C Tables 4.2.6.8 and 6.1.1.4'

loop_
_geom_angle_atom_site_label_1
_geom_angle_atom_site_label_2
_geom_angle_atom_site_label_3
_geom_angle
_geom_angle_site_symmetry_1
_geom_angle_site_symmetry_3
C2 C1 N1 126.24(18) . .
C2 C1 C8 120.51(19) . .
N1 C1 C8 113.21(19) . .
C1 C2 C3 120.18(18) . .
C1 C2 H2 119.9 . .
C3 C2 H2 119.9 . .
C2 C3 C2 114.3(3) 4_565 .
C2 C3 C4 122.80(13) 4_565 .
C2 C3 C4 122.80(13) . .
N2 C4 C5 0.00(16) 4_565 4_565
N2 C4 C5 118.4(3) 4_565 .
C5 C4 C5 118.4(3) 4_565 .
N2 C4 C3 120.76(14) 4_565 .
C5 C4 C3 120.76(14) 4_565 .
C5 C4 C3 120.76(14) . .
C6 C5 C4 120.2(2) . .
C6 C5 H5 119.9 . .
C4 C5 H5 119.9 . .
C5 C6 C7 122.9(2) . .
C5 C6 H6 118.5 . .
C7 C6 H6 118.5 . .
C6 C7 C6 115.3(3) 4_565 .
C6 C7 H7 122.4 4_565 .
C6 C7 H7 122.4 . .
F1 C8 F2 106.2(5) . .
F1 C8 F1' 129.2(3) . .
F2 C8 F1' 50.1(2) . .
F1 C8 F2' 41.6(2) . .
F2 C8 F2' 134.4(3) . .
F1' C8 F2' 117.7(3) . .
F1 C8 F3' 56.4(3) . .
F2 C8 F3' 57.5(3) . .
F1' C8 F3' 104.7(3) . .
F2' C8 F3' 97.6(3) . .
F1 C8 F3 100.4(3) . .
F2 C8 F3 112.2(3) . .
F1' C8 F3 64.7(2) . .
F2' C8 F3 62.4(3) . .
F3' C8 F3 142.1(2) . .
F1 C8 C1 118.4(3) . .
F2 C8 C1 111.8(2) . .
F1' C8 C1 112.4(2) . .
F2' C8 C1 112.7(2) . .
F3' C8 C1 110.1(2) . .
F3 C8 C1 107.4(2) . .
C1 N1 C1 112.7(2) . 4_565

loop_
_geom_bond_atom_site_label_1
_geom_bond_atom_site_label_2
_geom_bond_distance
_geom_bond_site_symmetry_2
C1 C2 1.345(2) .
C1 N1 1.355(2) .
C1 C8 1.520(3) .
C2 C3 1.416(2) .
C2 H2 0.9300 .
C3 C2 1.416(2) 4_565
C3 C4 1.443(4) .
C4 N2 1.344(2) 4_565
C4 C5 1.344(2) 4_565
C4 C5 1.344(2) .
C5 C6 1.341(2) .
C5 H5 0.9300 .
C6 C7 1.352(2) .
C6 H6 0.9300 .
C7 C6 1.352(2) 4_565
C7 H7 0.9300 .
C8 F1 1.250(5) .
C8 F2 1.265(4) .
C8 F1' 1.299(4) .
C8 F2' 1.306(5) .
C8 F3' 1.345(4) .
C8 F3 1.383(4) .
N1 C1 1.355(2) 4_565
